data_2000144
loop_
_publ_author_name
'Czerwinski, E. W.'

_publ_section_title
;Structure of cortivazol,
 11\b,17\a,21-trihydroxy-6,16\a-dimethyl-2'-phenyl-2'<i>H</i>-pregna-2,4,6-trieno[3,2-<i>c</i>]pyrazol-20-one
 21-acetate
;
_journal_issue 12
_journal_name_full 'Acta Crystallographica Section C'
_journal_page_first 2598
_journal_page_last 2603
_journal_paper_doi 10.1107/S0108270191006200
_journal_volume 47
_journal_year 1991
_chemical_formula_sum 'C32 H38 N2 O5'
_chemical_formula_weight 530.7
_symmetry_cell_setting monoclinic
_symmetry_space_group_name_Hall 'C 2y'
_symmetry_space_group_name_H-M 'C 1 2 1'
_cell_angle_alpha 90
_cell_angle_beta 93.95(2)
_cell_angle_gamma 90
_cell_formula_units_Z 4
_cell_length_a 30.638(6)
_cell_length_b 6.234(2)
_cell_length_c 15.262(3)
_cell_volume 2908.1(12)
_diffrn_radiation_type Cu
_diffrn_radiation_wavelength 1.54184
_exptl_absorpt_coefficient_mu 0.62
_exptl_crystal_density_diffrn 1.211
_exptl_crystal_F_000 1136
_cod_data_source_file cr0326.cif
_cod_data_source_block cr0326a
_cod_original_cell_volume 2907.9
_cod_database_code 2000144

loop_
_atom_site_label
_atom_site_fract_x
_atom_site_fract_y
_atom_site_fract_z
C1 .20944(8) .3842(5) .2242(2)
C2 .16972(8) .3981(6) .2770(2)
C3 .17012(8) .5370(5) .3467(2)
C4 .20648(9) .6743(6) .3710(2)
C5 .23821(8) .7020(5) .3144(2)
C6 .27475(9) .8496(6) .3340(2)
C7 .30572(9) .8807(5) .2773(2)
C8 .30827(8) .7648(5) .1924(2)
C9 .28038(7) .5606(4) .1924(2)
C10 .23370(7) .600 .2229(2)
C11 .28336(7) .4266(5) .1084(2)
O11 .25793(5) .5281(4) .03600(10)
C12 .33069(7) .3869(5) .0857(2)
C13 .35865(7) .5909(5) .0865(2)
C14 .35522(8) .6982(5) .1767(2)
C15 .39167(8) .8656(6) .1815(2)
C16 .42811(8) .7716(5) .1296(2)
C17 .40967(7) .5587(5) .0896(2)
O17 .41932(5) .3750(3) .14300(10)
C18 .34466(9) .7416(6) .0096(2)
C19 .20632(8) .7596(5) .1649(2)
C20 .42459(8) .5121(5) -.0031(2)
O20 .43663(7) .6533(4) -.05090(10)
C21 .42256(8) .2828(6) -.0349(2)
O22 .42085(5) .2766(5) -.12850(10)
C23 .45896(8) .2757(6) -.1646(2)
O23 .49340(6) .2647(4) -.12240(10)
C24 .45390(10) .2900(10) -.2619(2)
C25 .47141(9) .7466(6) .1839(2)
C26 .27630(10) .9769(8) .4181(2)
C27 .13000(10) .2901(8) .2763(2)
N28 .10636(8) .3554(6) .3420(2)
N29 .13125(8) .5071(5) .3845(2)
C30 .11446(9) .6123(7) .4589(2)
C31 .12670(10) .8166(8) .4813(2)
C32 .11230(10) .9090(10) .5584(3)
C33 .0857(2) .7930(10) .6086(3)
C34 .07180(10) .5990(10) .5832(3)
C35 .08670(10) .4950(9) .5090(2)
H1A .2030(10) .316(7) .163(2)
H1B .2260(8) .278(6) .253(2)
H4 .2088(9) .760(7) .424(2)
H7 .3278(9) .995(6) .290(2)
H8 .2988(9) .861(7) .141(2)
H9 .2946(7) .465(5) .237(2)
H11 .2718(8) .282(6) .118(2)
H11O .246(2) .880(10) -.001(4)
H12A .3290(9) .315(6) .025(2)
H12B .3442(8) .271(5) .127(2)
H14 .3622(8) .588(6) .214(2)
H15A .3800(10) 1.005(6) .162(2)
H15B .4020(10) .878(9) .243(2)
H16 .4321(8) .861(6) .077(2)
H17O .4460(8) .365(6) .143(2)
H18A .3148(8) .813(6) .016(2)
H18B .3420(10) .630(10) -.049(2)
H18C .3582(9) .841(6) -.001(2)
H19A .1777(9) .778(7) .192(2)
H19B .2020(10) .711(7) .099(2)
H19C .2192(8) .882(6) .165(2)
H21A .3900(10) .222(8) -.019(2)
H21B .4493(8) .208(5) -.0090(10)
H24A .4300(10) .230(8) -.277(2)
H24B .4480(10) .410(9) -.287(2)
H24C .4800(10) .291(9) -.284(2)
H25A .4670(10) .620(10) .235(2)
H25B .4859(9) .889(7) .204(2)
H25C .4960(10) .671(7) .147(2)
H26A .2460(10) 1.053(9) .420(2)
H26B .2750(10) .850(10) .471(3)
H26C .3000(10) 1.050(10) .427(3)
H27 .1220(10) .174(7) .242(2)
H31 .1460(10) .899(7) .447(2)
H32 .1200(10) 1.070(10) .580(3)
H33 .0810(10) .900(10) .667(2)
H34 .0500(10) .520(10) .618(3)
H35 .0790(10) .340(10) .487(2)
